data_7205328
loop_
_publ_author_name
'Phan, Ngoc Hien'
'Halasz, Ivan'
'Opahle, Ingo'
'Alig, Edith'
'Fink, Lothar'
'Bats, Jan W.'
'Cong, Pham Thanh'
'Lerner, Hans-Wolfram'
'Sarkar, Biprajit'
'Wolf, Bernd'
'Jeschke, Harald O.'
'Lang, Michael'
'Valent\'i, Roser'
'Dinnebier, Robert'
'Wagner, Matthias'

_publ_section_title
;
 Thermally induced crystal-to-crystal transformations accompanied by
 changes in the magnetic properties of a CuII-p-hydroquinonate polymer
;
_journal_issue 2
_journal_name_full CrystEngComm
_journal_page_first 391
_journal_paper_doi 10.1039/c0ce00367k
_journal_volume 13
_journal_year 2011
_chemical_formula_moiety 'C24 H20 Cu2 F6 N4 O8 S2'
_chemical_formula_sum 'C24 H20 Cu2 F6 N4 O8 S2'
_chemical_formula_weight 797.662
_space_group_IT_number 14
_symmetry_cell_setting monoclinic
_symmetry_space_group_name_Hall '-P 2ybc'
_symmetry_space_group_name_H-M 'P 1 21/c 1'
_cell_angle_alpha 90
_cell_angle_beta 116.07536(84)
_cell_angle_gamma 90
_cell_formula_units_Z 2
_cell_length_a 10.92547(17)
_cell_length_b 7.96493(12)
_cell_length_c 18.36893(30)
_cell_measurement_temperature 293
_cell_volume 1435.78(4)
_computing_cell_refinement 'Topas version 4.1'
_computing_data_collection Bruker
_computing_data_reduction none
_computing_publication_material 'PLATON (Spek, 2003)'
_computing_structure_refinement 'Topas version 4.1'
_computing_structure_solution 'simulated annealing using Topas version 4.1'
_diffrn_ambient_temperature 293
_diffrn_measurement_device_type 'Bruker D8 Advance in Debye-Scherrer geometry'
_diffrn_radiation_type 'Cu K\a_1'
_diffrn_radiation_wavelength 1.54059
_exptl_crystal_colour brown
_exptl_crystal_density_diffrn 1.845
_exptl_crystal_description 'microcrystalline powder'
_pd_proc_ls_prof_R_factor 0.0242
_pd_proc_ls_prof_wR_factor 0.0317
_refine_ls_goodness_of_fit_all 1.78
_refine_ls_hydrogen_treatment refall
_refine_ls_number_parameters 150
_refine_ls_R_Fsqd_factor 0.0125
_refine_ls_shift/su_max <0.01
_refine_ls_structure_factor_coef Fsqd
_cod_data_source_file C0CE00367K.TXT
_cod_data_source_block TK91-2DMF
_cod_original_cell_volume 1435.778(40)
_cod_original_sg_symbol_H-M P121/c1
_cod_database_code 7205328

loop_
_symmetry_equiv_pos_as_xyz
'-x, -y, -z'
'-x, y+1/2, -z+1/2'
'x, -y+1/2, z+1/2'
'x, y, z'

loop_
_atom_site_label
_atom_site_type_symbol
_atom_site_symmetry_multiplicity
_atom_site_fract_x
_atom_site_fract_y
_atom_site_fract_z
_atom_site_occupancy
_atom_site_B_iso_or_equiv
Cu Cu 4 -0.078252(31) 0.00243(33) 0.050602(25) 1 1.638(62)
S21 S 4 0.23032(27) 0.00500(46) 0.21914(14) 1 1.638(62)
F21 F 4 0.33742(51) -0.29576(59) 0.22527(31) 1 3.021(89)
F22 F 4 0.31127(57) -0.14974(74) 0.12091(25) 1 3.021(89)
F23 F 4 0.46233(48) -0.08803(66) 0.24078(34) 1 3.021(89)
O1 O 4 0.009682(78) 0.146554(57) 0.004112(53) 1 3.021(89)
O21 O 4 0.10149(53) -0.07087(76) 0.17427(35) 1 3.021(89)
O22 O 4 0.25112(64) 0.16531(67) 0.19085(37) 1 3.021(89)
O23 O 4 0.28548(58) -0.0061(10) 0.30467(26) 1 3.021(89)
N2 N 4 -0.24045(46) -0.13193(77) 0.04273(24) 1 3.021(89)
N1 N 4 -0.10844(51) 0.18529(62) 0.11061(27) 1 3.021(89)
C1 C 4 -0.31859(37) -0.20339(67) -0.02873(21) 1 3.021(89)
H1 H 4 -0.28648(70) -0.2079(14) -0.07081(37) 1 3.63(11)
C2 C 4 -0.44546(30) -0.26954(63) -0.04344(20) 1 3.021(89)
H2 H 4 -0.50558(64) -0.3205(12) -0.09581(34) 1 3.63(11)
C3 C 4 -0.48343(37) -0.25898(56) 0.01903(20) 1 3.021(89)
H3 H 4 -0.57161(64) -0.3053(12) 0.01131(46) 1 3.63(11)
C4 C 4 -0.39795(35) -0.18715(64) 0.09234(20) 1 3.021(89)
H4 H 4 -0.42266(73) -0.1801(13) 0.13731(38) 1 3.63(11)
C5 C 4 -0.27073(37) -0.12478(70) 0.10546(22) 1 3.021(89)
C6 C 4 -0.18408(36) -0.03987(47) 0.18146(22) 1 3.021(89)
H6a H 4 -0.21943(72) -0.0545(14) 0.22266(36) 1 3.63(11)
H6b H 4 -0.09298(66) -0.0930(11) 0.20292(58) 1 3.63(11)
C7 C 4 -0.17192(36) 0.14812(54) 0.16603(20) 1 3.021(89)
H7a H 4 -0.1195(11) 0.2020(12) 0.22030(46) 1 3.63(11)
H7b H 4 -0.26487(66) 0.1990(13) 0.14237(61) 1 3.63(11)
C8 C 4 -0.08267(47) 0.33759(49) 0.10376(23) 1 3.021(89)
H8 H 4 -0.10673(89) 0.41784(96) 0.13563(43) 1 3.63(11)
C9 C 4 -0.03826(42) 0.41425(11) 0.052016(51) 1 3.021(89)
C10 C 4 0.00058(11) 0.322233(85) -0.000111(77) 1 3.021(89)
C11 C 4 0.04331(15) 0.41104(11) -0.04936(17) 1 3.021(89)
H11 H 4 0.07163(71) 0.3478(10) -0.08447(39) 1 3.63(11)
C21 C 4 0.34096(39) -0.14019(52) 0.20035(22) 1 3.021(89)
